data_4113766
loop_
_publ_author_name
'Claude Legault'
'Andr\'e B. Charette'

_publ_section_title
;
 Complexation Promoted Additions to N-Benzoyliminopyridinium Ylides. A
 Novel and Highly Regioselective Approach to Polysubstituted Piperidines
;
_journal_name_full 'Journal of the American Chemical Society'
_journal_page_first 6360
_journal_page_last 6361
_journal_paper_doi 10.1021/ja0348647
_journal_volume 125
_journal_year 2003
_chemical_formula_moiety 'C12 H10 N2 O'
_chemical_formula_sum 'C12 H10 N2 O'
_chemical_formula_weight 198.220
_chemical_name_common 'N-benzoyliminopyridinium ylide'
_chemical_name_systematic
; 
 ? 
;
_space_group_IT_number 19
_symmetry_cell_setting orthorhombic
_symmetry_space_group_name_Hall 'P 2ac 2ab'
_symmetry_space_group_name_H-M 'P 21 21 21'
_atom_sites_solution_hydrogens geom
_atom_sites_solution_primary direct
_atom_sites_solution_secondary difmap
_audit_creation_method 'SHELXL96 (Sheldrick, 1996)'
_cell_angle_alpha 90.00
_cell_angle_beta 90.00
_cell_angle_gamma 90.00
_cell_formula_units_Z 4
_cell_length_a 5.9959(1)
_cell_length_b 8.5600(1)
_cell_length_c 19.370(2)
_cell_measurement_reflns_used 9047
_cell_measurement_temperature 293(2)
_cell_measurement_theta_max 72.38
_cell_measurement_theta_min 2.28
_cell_volume 994.16(10)
_computing_cell_refinement 'SAINT (Bruker, 1999)'
_computing_data_collection 'SMART (Bruker, 1999)'
_computing_data_reduction 'SAINT (Bruker, 1999)'
_computing_molecular_graphics 'SHELXTL (Bruker, 1997)'
_computing_publication_material 'SHELXL96 (Sheldrick, 1996)'
_computing_structure_refinement 'SHELXL96 (Sheldrick, 1996)'
_computing_structure_solution 'SHELXS97 (Sheldrick, 1997)'
_diffrn_ambient_temperature 293(2)
_diffrn_detector_area_resol_mean 5.5
_diffrn_measured_fraction_theta_full 0.997
_diffrn_measured_fraction_theta_max 0.997
_diffrn_measurement_device_type 'Bruker AXS SMART 2K/Platform'
_diffrn_measurement_method '\w scan'
_diffrn_radiation_monochromator graphite
_diffrn_radiation_source 'normal-focus xray tube'
_diffrn_radiation_type 'Cu K\a'
_diffrn_radiation_wavelength 1.54178
_diffrn_reflns_av_R_equivalents 0.0367
_diffrn_reflns_av_sigmaI/netI 0.0228
_diffrn_reflns_limit_h_max 6
_diffrn_reflns_limit_h_min -7
_diffrn_reflns_limit_k_max 10
_diffrn_reflns_limit_k_min -10
_diffrn_reflns_limit_l_max 23
_diffrn_reflns_limit_l_min -23
_diffrn_reflns_number 11916
_diffrn_reflns_theta_full 72.47
_diffrn_reflns_theta_max 72.47
_diffrn_reflns_theta_min 4.57
_diffrn_standards_decay_% 0.0
_diffrn_standards_number 94
_exptl_absorpt_coefficient_mu 0.698
_exptl_absorpt_correction_T_max 0.9700
_exptl_absorpt_correction_T_min 0.9600
_exptl_absorpt_correction_type multi-scan
_exptl_absorpt_process_details 'SADABS (Sheldrick, 1996)'
_exptl_crystal_colour colourless
_exptl_crystal_density_diffrn 1.3243
_exptl_crystal_density_method none
_exptl_crystal_description block
_exptl_crystal_F_000 416.0
_exptl_crystal_size_max 0.59
_exptl_crystal_size_mid 0.11
_exptl_crystal_size_min 0.07
_refine_diff_density_max 0.107
_refine_diff_density_min -0.107
_refine_diff_density_rms 0.028
_refine_ls_abs_structure_details 'Flack (1983)'
_refine_ls_abs_structure_Flack 0.1(3)
_refine_ls_extinction_coef 0.0204(15)
_refine_ls_extinction_expression Fc^*^=kFc[1+0.001xFc^2^\l^3^/sin(2\q)]^-1/4^
_refine_ls_extinction_method 'SHELXL96 (Sheldrick, 1996)'
_refine_ls_goodness_of_fit_all 1.047
_refine_ls_goodness_of_fit_ref 1.079
_refine_ls_hydrogen_treatment constr
_refine_ls_matrix_type full
_refine_ls_number_parameters 137
_refine_ls_number_reflns 1961
_refine_ls_number_restraints 0
_refine_ls_restrained_S_all 1.047
_refine_ls_restrained_S_obs 1.079
_refine_ls_R_factor_all 0.0349
_refine_ls_R_factor_gt 0.0316
_refine_ls_shift/su_max 0.002
_refine_ls_shift/su_mean 0.000
_refine_ls_structure_factor_coef Fsqd
_refine_ls_weighting_details 'w=1/[\s^2^(Fo^2^)+(0.0568P)^2^] where P=(Fo^2^+2Fc^2^)/3'
_refine_ls_weighting_scheme calc
_refine_ls_wR_factor_all 0.0877
_refine_ls_wR_factor_ref 0.0861
_reflns_number_gt 1791
_reflns_number_total 1961
_reflns_threshold_expression >2\s(I)
_cod_data_source_file ja0348647si20030304_031113.cif
_cod_data_source_block cmpd1
_cod_original_cell_volume 994.16(2)
_cod_database_code 4113766

loop_
_symmetry_equiv_pos_as_xyz
'x, y, z'
'-x+1/2, -y, z+1/2'
'-x, y+1/2, -z+1/2'
'x+1/2, -y+1/2, -z'

loop_
_atom_site_label
_atom_site_type_symbol
_atom_site_fract_x
_atom_site_fract_y
_atom_site_fract_z
_atom_site_U_iso_or_equiv
_atom_site_adp_type
_atom_site_occupancy
_atom_site_calc_flag
_atom_site_refinement_flags
N1 N 0.1173(2) 0.44076(12) 0.99447(5) 0.0402(3) Uani 1 d .
C2 C 0.3127(2) 0.51632(18) 0.99338(8) 0.0475(4) Uani 1 d .
H2 H 0.4166 0.4944 0.9591 0.057 Uiso 1 calc R
C3 C 0.3598(3) 0.62629(18) 1.04295(8) 0.0532(4) Uani 1 d .
H3 H 0.4953 0.6791 1.0420 0.064 Uiso 1 calc R
C4 C 0.2064(3) 0.65831(18) 1.09403(8) 0.0533(4) Uani 1 d .
H4 H 0.2356 0.7337 1.1274 0.064 Uiso 1 calc R
C5 C 0.0095(3) 0.57654(18) 1.09456(7) 0.0519(4) Uani 1 d .
H5 H -0.0950 0.5952 1.1290 0.062 Uiso 1 calc R
C6 C -0.0340(2) 0.46698(16) 1.04431(7) 0.0460(4) Uani 1 d .
H6 H -0.1672 0.4114 1.0449 0.055 Uiso 1 calc R
N11 N 0.0791(2) 0.33024(13) 0.94208(6) 0.0441(3) Uani 1 d .
C12 C -0.1041(2) 0.36419(14) 0.90587(7) 0.0372(3) Uani 1 d .
O12 O -0.23545(18) 0.47512(12) 0.91507(6) 0.0525(3) Uani 1 d .
C13 C -0.1418(2) 0.25610(15) 0.84592(7) 0.0373(3) Uani 1 d .
C14 C -0.3467(2) 0.25767(17) 0.81254(8) 0.0482(4) Uani 1 d .
H14 H -0.4613 0.3201 0.8295 0.058 Uiso 1 calc R
C15 C -0.3820(3) 0.1673(2) 0.75437(8) 0.0582(4) Uani 1 d .
H15 H -0.5200 0.1692 0.7325 0.070 Uiso 1 calc R
C16 C -0.2144(3) 0.0747(2) 0.72888(9) 0.0631(5) Uani 1 d .
H16 H -0.2379 0.0146 0.6896 0.076 Uiso 1 calc R
C17 C -0.0112(3) 0.0714(2) 0.76189(9) 0.0656(5) Uani 1 d .
H17 H 0.1023 0.0081 0.7449 0.079 Uiso 1 calc R
C18 C 0.0256(3) 0.16110(18) 0.81988(8) 0.0488(4) Uani 1 d .
H18 H 0.1637 0.1579 0.8417 0.059 Uiso 1 calc R

loop_
_atom_site_aniso_label
_atom_site_aniso_U_11
_atom_site_aniso_U_22
_atom_site_aniso_U_33
_atom_site_aniso_U_23
_atom_site_aniso_U_13
_atom_site_aniso_U_12
N1 0.0434(6) 0.0356(6) 0.0417(6) -0.0036(5) 0.0016(5) 0.0038(5)
C2 0.0415(7) 0.0510(8) 0.0500(8) -0.0017(7) 0.0030(6) 0.0017(6)
C3 0.0526(9) 0.0500(9) 0.0570(9) -0.0012(7) -0.0023(7) -0.0103(7)
C4 0.0695(11) 0.0414(8) 0.0491(8) -0.0053(7) -0.0007(7) -0.0050(7)
C5 0.0633(10) 0.0472(8) 0.0451(8) -0.0055(7) 0.0110(7) -0.0023(7)
C6 0.0497(8) 0.0439(7) 0.0445(8) -0.0010(6) 0.0083(6) -0.0051(6)
N11 0.0459(7) 0.0415(6) 0.0449(6) -0.0105(5) -0.0029(5) 0.0070(5)
C12 0.0372(7) 0.0334(6) 0.0411(7) 0.0030(5) 0.0072(5) 0.0024(5)
O12 0.0521(6) 0.0461(6) 0.0593(7) -0.0077(5) 0.0010(5) 0.0181(5)
C13 0.0369(7) 0.0355(6) 0.0394(7) 0.0049(5) 0.0032(5) 0.0005(5)
C14 0.0384(7) 0.0540(9) 0.0521(8) 0.0056(7) -0.0020(6) 0.0025(6)
C15 0.0464(9) 0.0761(12) 0.0521(9) 0.0061(8) -0.0120(7) -0.0108(9)
C16 0.0610(10) 0.0751(12) 0.0531(10) -0.0197(9) -0.0014(8) -0.0157(9)
C17 0.0565(10) 0.0714(11) 0.0690(11) -0.0314(9) 0.0028(8) 0.0027(9)
C18 0.0403(7) 0.0513(8) 0.0546(8) -0.0137(7) -0.0040(6) 0.0056(6)

loop_
_atom_type_symbol
_atom_type_description
_atom_type_scat_dispersion_real
_atom_type_scat_dispersion_imag
_atom_type_scat_source
C C 0.0181 0.0091 'International Tables Vol C Tables 4.2.6.8 and 6.1.1.4'
H H 0.0000 0.0000 'International Tables Vol C Tables 4.2.6.8 and 6.1.1.4'
N N 0.0311 0.0180 'International Tables Vol C Tables 4.2.6.8 and 6.1.1.4'
O O 0.0492 0.0322 'International Tables Vol C Tables 4.2.6.8 and 6.1.1.4'

loop_
_geom_angle_atom_site_label_1
_geom_angle_atom_site_label_2
_geom_angle_atom_site_label_3
_geom_angle
_geom_angle_publ_flag
C2 N1 C6 121.43(12) y
C2 N1 N11 117.15(11) y
C6 N1 N11 121.41(12) y
N1 C2 C3 120.01(14) y
N1 C2 H2 120.0 ?
C3 C2 H2 120.0 ?
C2 C3 C4 120.03(15) y
C2 C3 H3 120.0 ?
C4 C3 H3 120.0 ?
C5 C4 C3 118.55(15) y
C5 C4 H4 120.7 ?
C3 C4 H4 120.7 ?
C4 C5 C6 120.34(15) y
C4 C5 H5 119.8 ?
C6 C5 H5 119.8 ?
N1 C6 C5 119.62(14) y
N1 C6 H6 120.2 ?
C5 C6 H6 120.2 ?
C12 N11 N1 111.50(11) y
O12 C12 N11 127.62(13) y
O12 C12 C13 119.00(13) y
N11 C12 C13 113.32(11) y
C18 C13 C14 118.48(13) y
C18 C13 C12 122.25(12) y
C14 C13 C12 119.15(12) y
C15 C14 C13 120.61(14) y
C15 C14 H14 119.7 ?
C13 C14 H14 119.7 ?
C16 C15 C14 120.29(15) y
C16 C15 H15 119.9 ?
C14 C15 H15 119.9 ?
C15 C16 C17 119.54(15) y
C15 C16 H16 120.2 ?
C17 C16 H16 120.2 ?
C16 C17 C18 120.61(16) y
C16 C17 H17 119.7 ?
C18 C17 H17 119.7 ?
C17 C18 C13 120.46(14) y
C17 C18 H18 119.8 ?
C13 C18 H18 119.8 ?

loop_
_geom_bond_atom_site_label_1
_geom_bond_atom_site_label_2
_geom_bond_distance
_geom_bond_publ_flag
N1 C2 1.3385(18) y
N1 C6 1.3433(17) y
N1 N11 1.4060(14) y
C2 C3 1.374(2) y
C2 H2 0.9300 ?
C3 C4 1.379(2) y
C3 H3 0.9300 ?
C4 C5 1.372(2) y
C4 H4 0.9300 ?
C5 C6 1.377(2) y
C5 H5 0.9300 ?
C6 H6 0.9300 ?
N11 C12 1.3353(18) y
C12 O12 1.2465(15) y
C12 C13 1.5019(18) y
C13 C18 1.3866(19) y
C13 C14 1.3886(19) y
C14 C15 1.383(2) y
C14 H14 0.9300 ?
C15 C16 1.372(2) y
C15 H15 0.9300 ?
C16 C17 1.376(3) y
C16 H16 0.9300 ?
C17 C18 1.378(2) y
C17 H17 0.9300 ?
C18 H18 0.9300 ?

loop_
_geom_torsion_atom_site_label_1
_geom_torsion_atom_site_label_2
_geom_torsion_atom_site_label_3
_geom_torsion_atom_site_label_4
_geom_torsion
_geom_torsion_publ_flag
C6 N1 C2 C3 -1.7(2) y
N11 N1 C2 C3 179.70(13) y
N1 C2 C3 C4 0.3(2) y
C2 C3 C4 C5 1.0(3) y
C3 C4 C5 C6 -1.1(2) y
C2 N1 C6 C5 1.6(2) y
N11 N1 C6 C5 -179.81(13) y
C4 C5 C6 N1 -0.2(2) y
C2 N1 N11 C12 -122.06(13) y
C6 N1 N11 C12 59.33(16) y
N1 N11 C12 O12 -1.54(19) y
N1 N11 C12 C13 175.61(10) y
O12 C12 C13 C18 160.53(13) y
N11 C12 C13 C18 -16.89(18) y
O12 C12 C13 C14 -15.46(18) y
N11 C12 C13 C14 167.12(12) y
C18 C13 C14 C15 -0.5(2) y
C12 C13 C14 C15 175.68(13) y
C13 C14 C15 C16 0.0(2) y
C14 C15 C16 C17 0.5(3) y
C15 C16 C17 C18 -0.5(3) y
C16 C17 C18 C13 0.0(3) y
C14 C13 C18 C17 0.5(2) y
C12 C13 C18 C17 -175.55(14) y

loop_
_cod_related_entry_id
_cod_related_entry_database
_cod_related_entry_code
1 ChemSpider 528037
